data_7249596
loop_
_publ_author_name
'Razquin-Bobillo, Laura'
'Garc\'ia, Jose Angel'
'Hern\'andez, Ricardo'
'Rodr\'iguez-Di\'eguez, Antonio'
'Cepeda, Javier'

_publ_section_title
;
 A family of luminescent heterometallic coordination polymers based on
 lanthanide(iii) ions and 6-methyl-2-oxonicotinate: near-infrared/visible
 emitters and colour fine-tuning
;
_journal_issue 47
_journal_name_full CrystEngComm
_journal_page_first 6707
_journal_page_last 6718
_journal_paper_doi 10.1039/D4CE00881B
_journal_volume 26
_journal_year 2024
_chemical_formula_moiety 'C28 H30 Dy0.77 Eu0.12 N4 Na O15 Y0.11, 8(H2 O)'
_chemical_formula_sum 'C28 H46 Dy0.77 Eu0.12 N4 Na O23 Y0.11'
_chemical_formula_weight 982.82
_chemical_name_systematic
'Poly{[bis(2-oxo-6-methyl-1H-pyridine-3-carboxylato-kO,kO')(mu-2-oxo-6-methyl-1H-pyridine-3-carboxylato-kO,kO':kO'')(mu-2-oxo-6-methyl-1H-pyridine-3-carboxylato-kO,kO':kO',kO'')triaquasodium(I)dysprosium(III)/europium(III)/yttrium(III) (0.77/0.12/0.11] octahydrate}'
_space_group_crystal_system orthorhombic
_space_group_IT_number 61
_space_group_name_Hall '-P 2ac 2ab'
_space_group_name_H-M_alt 'P b c a'
_atom_sites_solution_hydrogens mixed
_audit_creation_date 2024-09-19
_audit_creation_method
;
Olex2 1.5
(compiled 2023.08.24 svn.re1ec1418 for OlexSys, GUI svn.r6817)
;
_audit_update_record
;
2024-10-14 deposited with the CCDC.	2024-10-28 downloaded from the CCDC.
;
_cell_angle_alpha 90
_cell_angle_beta 90
_cell_angle_gamma 90
_cell_formula_units_Z 8
_cell_length_a 22.937(5)
_cell_length_b 18.160(4)
_cell_length_c 18.791(4)
_cell_measurement_reflns_used 96067
_cell_measurement_temperature 150.00
_cell_measurement_theta_max 26.388
_cell_measurement_theta_min 2.343
_cell_volume 7827(3)
_computing_cell_refinement 'SAINT V8.40B (?, 2016)'
_computing_data_collection 'Bruker APEX2'
_computing_data_reduction 'SAINT V8.40B (?, 2016)'
_computing_molecular_graphics 'Olex2 1.5 (Dolomanov et al., 2009)'
_computing_publication_material 'Olex2 1.5 (Dolomanov et al., 2009)'
_computing_structure_refinement 'SHELXL 2019/3 (Sheldrick, 2015)'
_computing_structure_solution 'SHELXT 2018/2 (Sheldrick, 2018)'
_diffrn_ambient_temperature 150.00
_diffrn_measured_fraction_theta_full 0.999
_diffrn_measured_fraction_theta_max 0.999
_diffrn_measurement_device_type 'Bruker Venture'
_diffrn_measurement_method \w
_diffrn_radiation_source 'fine-focus sealed tube'
_diffrn_radiation_type MoK\a
_diffrn_radiation_wavelength 0.71073
_diffrn_reflns_av_R_equivalents 0.0562
_diffrn_reflns_av_unetI/netI 0.0232
_diffrn_reflns_Laue_measured_fraction_full 0.999
_diffrn_reflns_Laue_measured_fraction_max 0.999
_diffrn_reflns_limit_h_max 28
_diffrn_reflns_limit_h_min -28
_diffrn_reflns_limit_k_max 22
_diffrn_reflns_limit_k_min -22
_diffrn_reflns_limit_l_max 23
_diffrn_reflns_limit_l_min -22
_diffrn_reflns_number 96067
_diffrn_reflns_point_group_measured_fraction_full 0.999
_diffrn_reflns_point_group_measured_fraction_max 0.999
_diffrn_reflns_theta_full 25.242
_diffrn_reflns_theta_max 26.388
_diffrn_reflns_theta_min 2.343
_diffrn_source_current 1.4
_diffrn_source_power 0.07
_diffrn_source_voltage 50.0
_exptl_absorpt_coefficient_mu 1.929
_exptl_absorpt_correction_T_max 0.761
_exptl_absorpt_correction_T_min 0.699
_exptl_absorpt_correction_type numerical
_exptl_absorpt_process_details
;
SADABS-2016/2 (Bruker,2016/2) was used for absorption correction.
wR2(int) was 0.1146 before and 0.0473 after correction.
The Ratio of minimum to maximum transmission is 0.7530.
The \l/2 correction factor is Not present.
;
_exptl_crystal_colour colourless
_exptl_crystal_density_diffrn 1.666
_exptl_crystal_description 'hexagonal prism'
_exptl_crystal_F_000 3989
_exptl_crystal_preparation Luminescent
_exptl_crystal_size_max 0.20
_exptl_crystal_size_mid 0.17
_exptl_crystal_size_min 0.15
_refine_diff_density_max 2.597
_refine_diff_density_min -1.867
_refine_diff_density_rms 0.154
_refine_ls_extinction_method none
_refine_ls_goodness_of_fit_ref 1.124
_refine_ls_hydrogen_treatment constr
_refine_ls_matrix_type full
_refine_ls_number_parameters 530
_refine_ls_number_reflns 8018
_refine_ls_number_restraints 0
_refine_ls_restrained_S_all 1.124
_refine_ls_R_factor_all 0.0752
_refine_ls_R_factor_gt 0.0445
_refine_ls_shift/su_max 0.003
_refine_ls_shift/su_mean 0.000
_refine_ls_structure_factor_coef Fsqd
_refine_ls_weighting_details 'w=1/[\s^2^(Fo^2^)+84.3869P] where P=(Fo^2^+2Fc^2^)/3'
_refine_ls_weighting_scheme calc
_refine_ls_wR_factor_gt 0.0836
_refine_ls_wR_factor_ref 0.1118
_reflns_Friedel_coverage 0.000
_reflns_number_gt 5842
_reflns_number_total 8018
_reflns_threshold_expression 'I > 2\s(I)'
_cod_data_source_file d4ce00881b2.cif
_cod_data_source_block DyEuY6m2onic
_cod_depositor_comments 'Adding full bibliography for 7249595--7249597.cif.'
_cod_database_code 7249596
_shelx_shelxl_version_number 2019/3
_shelx_space_group_comment
;
The symmetry employed for this shelxl refinement is uniquely defined
by the following loop, which should always be used as a source of
symmetry information in preference to the above space-group names.
They are only intended as comments.
;
_olex2_refinement_description
;
1. Fixed Uiso
 At 1.2 times of:
  All C(H) groups, {H1A,H1C,H1B} of C61C, All N(H) groups
 At 1.5 times of:
  All O(H,H) groups, {H61A,H61B,H61C} of C61D, {H61D,H61E,H61F} of C61B,
  {H61J,H61K,H61L} of C61C, {H61G,H61H,H61I} of C61A
2. Shared sites
{Eu1, Dy1, Y1}
3. Uiso/Uaniso restraints and constraints
Uanis(Eu1) = Uanis(Dy1) = Uanis(Y1)
4. Others
 Fixed Sof: Eu1(0.12) Dy1(0.77) Y1(0.11)
5.a Everything fixed:
 H1A, H1C, H1B
5.b Riding coordinates:
 O5W(H5WA,H5WB)
5.c Free rotating group:
 O10W(H10A,H10B), O7W(H7WA,H7WB), O4W(H4WA,H4WB), O9W(H9WA,H9WB,O8W,H8WA,H8WB),
  O6W(H6WA,H6WB,O11W,H11A,H11B)
5.d Rotating group:
 O3W(H3WA,H3WB), O1W(H1WA,H1WB), O2W(H2WA,H2WB)
5.e Aromatic/amide H refined with riding coordinates:
 N1D(H1D), C4A(H4A), C4B(H4B), C5A(H5A), C4C(H4C), C5B(H5B), C5D(H5D),
 C5C(H5C), C4D(H4D)
5.f Idealised Me refined as rotating group:
 C61D(H61A,H61B,H61C), C61B(H61D,H61E,H61F), C61A(H61G,H61H,H61I), C61C(H61J,
 H61K,H61L)
;
_olex2_submission_special_instructions 'No special instructions were received'

loop_
_space_group_symop_operation_xyz
'x, y, z'
'-x+1/2, -y, z+1/2'
'-x, y+1/2, -z+1/2'
'x+1/2, -y+1/2, -z'
'-x, -y, -z'
'x-1/2, y, -z-1/2'
'x, -y-1/2, z-1/2'
'-x-1/2, y-1/2, z'

loop_
_atom_site_label
_atom_site_type_symbol
_atom_site_fract_x
_atom_site_fract_y
_atom_site_fract_z
_atom_site_U_iso_or_equiv
_atom_site_adp_type
_atom_site_occupancy
_atom_site_site_symmetry_order
_atom_site_calc_flag
_atom_site_refinement_flags_posn
_atom_site_refinement_flags_adp
_atom_site_refinement_flags_occupancy
_atom_site_disorder_assembly
_atom_site_disorder_group
Eu1 Eu 0.63604(2) 0.28428(2) 0.25202(2) 0.01702(8) Uani 0.12 1 d . . P . .
Dy1 Dy 0.63604(2) 0.28428(2) 0.25202(2) 0.01702(8) Uani 0.77 1 d . . P . .
Y1 Y 0.63604(2) 0.28428(2) 0.25202(2) 0.01702(8) Uani 0.11 1 d . . P . .
Na2 Na 0.62544(11) 0.15159(15) 0.48362(14) 0.0397(6) Uani 1 1 d . . . . .
O31B O 0.55812(17) 0.2567(2) 0.1720(2) 0.0286(9) Uani 1 1 d . . . . .
O32B O 0.47173(17) 0.2469(3) 0.1180(2) 0.0330(9) Uani 1 1 d . . . . .
O21B O 0.54641(16) 0.2756(2) 0.3183(2) 0.0271(9) Uani 1 1 d . . . . .
O21D O 0.66224(16) 0.1798(2) 0.1878(2) 0.0239(8) Uani 1 1 d . . . . .
O31A O 0.67231(17) 0.3344(2) 0.1485(2) 0.0271(9) Uani 1 1 d . . . . .
O32A O 0.71665(19) 0.3426(3) 0.0434(2) 0.0360(10) Uani 1 1 d . . . . .
O10W O 0.8085(2) 0.1017(3) 0.4560(3) 0.0398(11) Uani 1 1 d G . . . .
H10A H 0.805122 0.056426 0.441572 0.060 Uiso 1 1 d G U . . .
H10B H 0.775878 0.110616 0.478161 0.060 Uiso 1 1 d G U . . .
O32D O 0.6714(2) 0.0875(2) 0.3928(2) 0.0360(10) Uani 1 1 d . . . . .
O7W O 0.7105(2) 0.3505(3) 0.5156(2) 0.0408(11) Uani 1 1 d G . . . .
H7WA H 0.693834 0.382580 0.487897 0.061 Uiso 1 1 d G U . . .
H7WB H 0.738941 0.332721 0.490350 0.061 Uiso 1 1 d G U . . .
O3W O 0.5351(2) 0.1455(3) 0.4137(2) 0.0392(11) Uani 1 1 d . . . . .
H3WA H 0.505779 0.153217 0.442248 0.059 Uiso 1 1 d R U . . .
H3WB H 0.535863 0.184198 0.386282 0.059 Uiso 1 1 d R U . . .
O21A O 0.73992(15) 0.2817(2) 0.2584(2) 0.0254(8) Uani 1 1 d . . . . .
O31C O 0.66468(18) 0.3619(2) 0.3446(2) 0.0302(9) Uani 1 1 d . . . . .
O31D O 0.64934(19) 0.1893(2) 0.3338(2) 0.0294(9) Uani 1 1 d . . . . .
O1W O 0.6076(2) 0.2712(3) 0.5313(2) 0.0417(11) Uani 1 1 d . . . . .
H1WA H 0.594768 0.277302 0.575327 0.063 Uiso 1 1 d R U . . .
H1WB H 0.640624 0.295037 0.528980 0.063 Uiso 1 1 d R U . . .
O21C O 0.59114(17) 0.4017(2) 0.2339(2) 0.0261(8) Uani 1 1 d . . . . .
O4W O 0.5051(2) 0.3299(3) 0.4898(3) 0.0494(13) Uani 1 1 d G . . . .
H4WA H 0.541390 0.316194 0.490980 0.074 Uiso 1 1 d G U . . .
H4WB H 0.488239 0.304064 0.522860 0.074 Uiso 1 1 d G U . . .
O32C O 0.6775(2) 0.4525(2) 0.4230(2) 0.0411(11) Uani 1 1 d . . . . .
O9W O 0.85379(18) 0.2029(2) 0.3694(2) 0.0396(11) Uani 1 1 d G . . . .
H9WA H 0.842468 0.167858 0.397803 0.059 Uiso 1 1 d G U . . .
H9WB H 0.890479 0.209050 0.379261 0.059 Uiso 1 1 d G U . . .
O8W O 0.78511(19) 0.3246(2) 0.4017(2) 0.0429(11) Uani 1 1 d G . . . .
H8WA H 0.806097 0.286098 0.391897 0.064 Uiso 1 1 d G U . . .
H8WB H 0.756628 0.328208 0.371284 0.064 Uiso 1 1 d G U . . .
N1A N 0.8198(2) 0.2185(3) 0.2258(3) 0.0262(10) Uani 1 1 d . . . . .
N1D N 0.7274(2) 0.0953(3) 0.1510(2) 0.0262(10) Uani 1 1 d . . . . .
H1D H 0.722879 0.114016 0.108108 0.031 Uiso 1 1 calc R U . . .
O5W O 0.5256(2) -0.0048(3) 0.3778(3) 0.0470(12) Uani 1 1 d . . . . .
H5WA H 0.522099 0.042761 0.382137 0.070 Uiso 1 1 d R U . . .
H5WB H 0.562859 -0.012829 0.381547 0.070 Uiso 1 1 d R U . . .
N1C N 0.5242(2) 0.4889(2) 0.2602(3) 0.0266(10) Uani 1 1 d . . . . .
N1B N 0.4675(2) 0.3428(3) 0.3508(3) 0.0283(11) Uani 1 1 d . . . . .
O2W O 0.5753(2) 0.0875(3) 0.5704(3) 0.0524(14) Uani 1 1 d . . . . .
H2WA H 0.546414 0.057123 0.581860 0.079 Uiso 1 1 d R U . . .
H2WB H 0.588173 0.102654 0.612480 0.079 Uiso 1 1 d R U . . .
O6W O 0.86102(19) 0.4441(3) 0.4155(3) 0.0518(13) Uani 1 1 d G . . . .
H6WA H 0.841714 0.484131 0.406257 0.078 Uiso 1 1 d G U . . .
H6WB H 0.835122 0.409161 0.412911 0.078 Uiso 1 1 d G U . . .
O11W O 0.4439(2) 0.3507(3) 0.0106(2) 0.0552(14) Uani 1 1 d G . . . .
H11A H 0.420495 0.385843 0.023626 0.083 Uiso 1 1 d G U . . .
H11B H 0.456393 0.331863 0.050369 0.083 Uiso 1 1 d G U . . .
C3A C 0.7666(2) 0.2805(3) 0.1347(3) 0.0239(11) Uani 1 1 d . . . . .
C2A C 0.7729(2) 0.2619(3) 0.2083(3) 0.0242(11) Uani 1 1 d . . . . .
C2D C 0.6959(2) 0.1263(3) 0.2048(3) 0.0227(11) Uani 1 1 d . . . . .
C31A C 0.7151(2) 0.3223(3) 0.1067(3) 0.0263(12) Uani 1 1 d . . . . .
C4A C 0.8083(3) 0.2557(3) 0.0879(3) 0.0319(13) Uani 1 1 d . . . . .
H4A H 0.805341 0.269361 0.039176 0.038 Uiso 1 1 calc R U . . .
C6B C 0.4169(3) 0.3804(3) 0.3394(3) 0.0306(13) Uani 1 1 d . . . . .
C4B C 0.4230(3) 0.3426(3) 0.2180(3) 0.0299(13) Uani 1 1 d . . . . .
H4B H 0.406201 0.341774 0.171806 0.036 Uiso 1 1 calc R U . . .
C3D C 0.7039(2) 0.0954(3) 0.2744(3) 0.0265(12) Uani 1 1 d . . . . .
C31B C 0.5034(3) 0.2668(3) 0.1686(3) 0.0280(12) Uani 1 1 d . . . . .
C3B C 0.4743(2) 0.3061(3) 0.2297(3) 0.0247(11) Uani 1 1 d . . . . .
C3C C 0.5959(2) 0.4609(3) 0.3478(3) 0.0252(11) Uani 1 1 d . . . . .
C31D C 0.6726(2) 0.1259(3) 0.3382(3) 0.0254(12) Uani 1 1 d . . . . .
C5A C 0.8552(3) 0.2108(3) 0.1095(4) 0.0336(14) Uani 1 1 d . . . . .
H5A H 0.883040 0.194055 0.075839 0.040 Uiso 1 1 calc R U . . .
C6A C 0.8599(3) 0.1920(3) 0.1790(3) 0.0304(13) Uani 1 1 d . . . . .
C4C C 0.5688(3) 0.5110(4) 0.3916(4) 0.0373(15) Uani 1 1 d . . . . .
H4C H 0.584749 0.519957 0.437444 0.045 Uiso 1 1 calc R U . . .
C2C C 0.5722(2) 0.4477(3) 0.2790(3) 0.0232(11) Uani 1 1 d . . . . .
C2B C 0.4989(3) 0.3065(3) 0.2993(3) 0.0262(12) Uani 1 1 d . . . . .
C5B C 0.3945(3) 0.3813(3) 0.2727(3) 0.0340(14) Uani 1 1 d . . . . .
H5B H 0.359696 0.407866 0.262962 0.041 Uiso 1 1 calc R U . . .
C6D C 0.7653(3) 0.0379(3) 0.1579(3) 0.0310(13) Uani 1 1 d . . . . .
C31C C 0.6499(3) 0.4221(3) 0.3731(3) 0.0300(13) Uani 1 1 d . . . . .
C61D C 0.7976(3) 0.0151(4) 0.0926(4) 0.0453(17) Uani 1 1 d . . . . .
H61A H 0.769753 -0.000441 0.055967 0.068 Uiso 1 1 calc R U . . .
H61B H 0.823699 -0.025962 0.104018 0.068 Uiso 1 1 calc R U . . .
H61C H 0.820575 0.056714 0.074779 0.068 Uiso 1 1 calc R U . . .
C61B C 0.3915(3) 0.4184(4) 0.4028(4) 0.0430(17) Uani 1 1 d . . . . .
H61D H 0.418356 0.456776 0.419157 0.064 Uiso 1 1 calc R U . . .
H61E H 0.385423 0.382465 0.441063 0.064 Uiso 1 1 calc R U . . .
H61F H 0.354098 0.440699 0.389839 0.064 Uiso 1 1 calc R U . . .
C6C C 0.4972(3) 0.5381(3) 0.3041(4) 0.0331(14) Uani 1 1 d . . . . .
C5D C 0.7723(3) 0.0078(4) 0.2238(4) 0.0373(15) Uani 1 1 d . . . . .
H5D H 0.798354 -0.032293 0.230797 0.045 Uiso 1 1 calc R U . . .
C5C C 0.5188(3) 0.5490(4) 0.3709(4) 0.0406(16) Uani 1 1 d . . . . .
H5C H 0.500054 0.582039 0.402752 0.049 Uiso 1 1 calc R U . . .
C61A C 0.9054(3) 0.1411(4) 0.2078(4) 0.0414(16) Uani 1 1 d . . . . .
H61G H 0.887883 0.092842 0.217427 0.062 Uiso 1 1 calc R U . . .
H61H H 0.921280 0.161403 0.252087 0.062 Uiso 1 1 calc R U . . .
H61I H 0.936810 0.135558 0.172904 0.062 Uiso 1 1 calc R U . . .
C4D C 0.7407(3) 0.0366(3) 0.2811(3) 0.0341(14) Uani 1 1 d . . . . .
H4D H 0.744969 0.014304 0.326559 0.041 Uiso 1 1 calc R U . . .
C61C C 0.4451(3) 0.5778(4) 0.2749(5) 0.0475(18) Uani 1 1 d . . . . .
H61J H 0.428288 0.609140 0.312072 0.071 Uiso 1 1 calc R U . . .
H61K H 0.415980 0.541833 0.259189 0.071 Uiso 1 1 calc R U . . .
H61L H 0.457053 0.608327 0.234486 0.071 Uiso 1 1 calc R U . . .
H1A H 0.824190 0.206710 0.271420 0.057 Uiso 1 1 d . U . . .
H1C H 0.509820 0.483130 0.216480 0.057 Uiso 1 1 d . U . . .
H1B H 0.481290 0.341600 0.395110 0.057 Uiso 1 1 d . U . . .

loop_
_atom_site_aniso_label
_atom_site_aniso_U_11
_atom_site_aniso_U_22
_atom_site_aniso_U_33
_atom_site_aniso_U_23
_atom_site_aniso_U_13
_atom_site_aniso_U_12
Eu1 0.01590(13) 0.01569(13) 0.01947(13) -0.00053(10) -0.00029(10) 0.00135(9)
Dy1 0.01590(13) 0.01569(13) 0.01947(13) -0.00053(10) -0.00029(10) 0.00135(9)
Y1 0.01590(13) 0.01569(13) 0.01947(13) -0.00053(10) -0.00029(10) 0.00135(9)
Na2 0.0372(14) 0.0437(15) 0.0384(14) -0.0129(12) 0.0001(11) 0.0009(12)
O31B 0.025(2) 0.034(2) 0.027(2) -0.0005(17) -0.0031(16) -0.0022(17)
O32B 0.024(2) 0.047(3) 0.028(2) -0.0083(19) -0.0039(17) 0.0001(19)
O21B 0.0219(19) 0.039(2) 0.0208(19) 0.0016(17) 0.0030(15) -0.0011(17)
O21D 0.0251(19) 0.0173(18) 0.029(2) -0.0064(16) 0.0000(16) 0.0042(15)
O31A 0.025(2) 0.033(2) 0.024(2) 0.0086(17) 0.0049(16) -0.0006(17)
O32A 0.034(2) 0.049(3) 0.025(2) 0.0103(19) 0.0006(18) 0.005(2)
O10W 0.042(3) 0.034(2) 0.044(3) -0.003(2) 0.007(2) 0.000(2)
O32D 0.050(3) 0.031(2) 0.027(2) 0.0060(18) 0.0035(19) 0.007(2)
O7W 0.052(3) 0.040(3) 0.030(2) 0.001(2) -0.004(2) 0.008(2)
O3W 0.041(3) 0.043(3) 0.034(2) 0.002(2) 0.003(2) -0.001(2)
O21A 0.0158(17) 0.034(2) 0.026(2) 0.0012(17) -0.0009(15) 0.0019(16)
O31C 0.033(2) 0.031(2) 0.026(2) -0.0128(17) -0.0031(17) 0.0000(18)
O31D 0.041(2) 0.022(2) 0.025(2) 0.0076(16) 0.0004(18) 0.0018(17)
O1W 0.051(3) 0.043(3) 0.032(2) 0.000(2) -0.003(2) 0.000(2)
O21C 0.032(2) 0.0184(18) 0.028(2) -0.0029(15) -0.0008(17) 0.0079(16)
O4W 0.052(3) 0.065(4) 0.031(3) 0.008(2) 0.003(2) 0.008(3)
O32C 0.054(3) 0.030(2) 0.038(3) -0.007(2) -0.018(2) 0.003(2)
O9W 0.032(2) 0.046(3) 0.040(3) 0.011(2) -0.001(2) -0.001(2)
O8W 0.040(3) 0.049(3) 0.040(3) -0.011(2) -0.008(2) 0.009(2)
N1A 0.024(2) 0.026(2) 0.029(2) 0.0036(19) -0.0030(19) 0.0045(19)
N1D 0.033(3) 0.023(2) 0.023(2) -0.0032(19) 0.0023(19) 0.005(2)
O5W 0.046(3) 0.041(3) 0.054(3) 0.000(2) -0.009(2) -0.007(2)
N1C 0.025(2) 0.018(2) 0.037(3) 0.000(2) -0.001(2) 0.0015(18)
N1B 0.028(3) 0.032(3) 0.025(2) -0.002(2) 0.004(2) 0.003(2)
O2W 0.050(3) 0.071(4) 0.037(3) -0.004(3) -0.007(2) -0.015(3)
O6W 0.046(3) 0.039(3) 0.071(4) -0.001(3) -0.003(3) 0.008(2)
O11W 0.056(3) 0.068(4) 0.041(3) -0.003(3) -0.004(2) 0.007(3)
C3A 0.020(3) 0.024(3) 0.027(3) -0.002(2) 0.003(2) 0.000(2)
C2A 0.018(2) 0.025(3) 0.030(3) -0.006(2) 0.003(2) 0.001(2)
C2D 0.024(3) 0.024(3) 0.020(3) -0.005(2) 0.001(2) -0.003(2)
C31A 0.027(3) 0.026(3) 0.026(3) 0.001(2) -0.004(2) -0.006(2)
C4A 0.031(3) 0.033(3) 0.032(3) 0.002(3) 0.001(3) -0.002(3)
C6B 0.028(3) 0.028(3) 0.036(3) -0.004(3) 0.008(3) 0.001(2)
C4B 0.031(3) 0.029(3) 0.030(3) 0.001(2) -0.002(2) 0.002(2)
C3D 0.028(3) 0.024(3) 0.027(3) 0.000(2) 0.001(2) 0.005(2)
C31B 0.026(3) 0.028(3) 0.030(3) -0.001(2) 0.003(2) -0.001(2)
C3B 0.023(3) 0.022(3) 0.029(3) -0.002(2) 0.002(2) -0.004(2)
C3C 0.029(3) 0.022(3) 0.024(3) -0.003(2) -0.002(2) 0.001(2)
C31D 0.029(3) 0.023(3) 0.024(3) 0.002(2) 0.000(2) 0.001(2)
C5A 0.028(3) 0.030(3) 0.042(4) -0.007(3) 0.006(3) 0.002(2)
C6A 0.025(3) 0.028(3) 0.038(3) -0.002(3) 0.001(2) 0.005(2)
C4C 0.039(4) 0.035(3) 0.037(3) -0.009(3) 0.000(3) 0.000(3)
C2C 0.024(3) 0.017(3) 0.028(3) -0.001(2) 0.005(2) 0.003(2)
C2B 0.028(3) 0.022(3) 0.029(3) 0.003(2) 0.001(2) -0.004(2)
C5B 0.030(3) 0.031(3) 0.041(3) -0.001(3) 0.002(3) 0.004(3)
C6D 0.031(3) 0.027(3) 0.035(3) -0.005(2) 0.002(3) 0.007(2)
C31C 0.042(3) 0.026(3) 0.022(3) 0.001(2) -0.003(2) -0.005(3)
C61D 0.055(4) 0.038(4) 0.043(4) -0.004(3) 0.015(3) 0.017(3)
C61B 0.045(4) 0.044(4) 0.040(4) -0.013(3) 0.015(3) 0.005(3)
C6C 0.029(3) 0.021(3) 0.049(4) -0.006(3) 0.004(3) 0.003(2)
C5D 0.037(3) 0.035(3) 0.040(3) 0.002(3) 0.004(3) 0.012(3)
C5C 0.040(4) 0.039(4) 0.043(4) -0.009(3) 0.008(3) 0.007(3)
C61A 0.031(3) 0.040(4) 0.053(4) 0.000(3) 0.002(3) 0.011(3)
C4D 0.043(4) 0.031(3) 0.028(3) 0.005(3) 0.002(3) 0.007(3)
C61C 0.036(4) 0.032(4) 0.074(5) -0.007(3) 0.001(4) 0.007(3)

loop_
_atom_type_symbol
_atom_type_description
_atom_type_scat_dispersion_real
_atom_type_scat_dispersion_imag
_atom_type_scat_source
C C 0.0033 0.0016 'International Tables Vol C Tables 4.2.6.8 and 6.1.1.4'
H H 0.0000 0.0000 'International Tables Vol C Tables 4.2.6.8 and 6.1.1.4'
Dy Dy -0.1892 4.4098 'International Tables Vol C Tables 4.2.6.8 and 6.1.1.4'
Eu Eu -0.1578 3.6682 'International Tables Vol C Tables 4.2.6.8 and 6.1.1.4'
N N 0.0061 0.0033 'International Tables Vol C Tables 4.2.6.8 and 6.1.1.4'
Na Na 0.0362 0.0249 'International Tables Vol C Tables 4.2.6.8 and 6.1.1.4'
O O 0.0106 0.0060 'International Tables Vol C Tables 4.2.6.8 and 6.1.1.4'
Y Y -2.7962 3.5667 'International Tables Vol C Tables 4.2.6.8 and 6.1.1.4'

loop_
_geom_angle_atom_site_label_1
_geom_angle_atom_site_label_2
_geom_angle_atom_site_label_3
_geom_angle
_geom_angle_site_symmetry_1
_geom_angle_site_symmetry_3
_geom_angle_publ_flag
O31B Eu1 O21B 70.93(13) . . ?
O31B Eu1 O21C 77.02(14) . . ?
O31B Eu1 C2A 122.28(14) . . ?
O21B Eu1 C2A 160.22(14) . . ?
O21D Eu1 O31B 72.29(14) . . ?
O21D Eu1 O21B 115.82(14) . . ?
O21D Eu1 O21A 75.63(13) . . ?
O21D Eu1 O31C 143.73(14) . . ?
O21D Eu1 O31D 72.83(14) . . ?
O21D Eu1 O21C 139.81(13) . . ?
O21D Eu1 C2A 61.34(13) . . ?
O31A Eu1 O31B 79.70(14) . . ?
O31A Eu1 O21B 140.42(13) . . ?
O31A Eu1 O21D 77.90(14) . . ?
O31A Eu1 O21A 71.91(13) . . ?
O31A Eu1 O31C 106.82(15) . . ?
O31A Eu1 O31D 143.32(14) . . ?
O31A Eu1 O21C 71.55(14) . . ?
O31A Eu1 C2A 59.36(14) . . ?
O21A Eu1 O31B 140.75(13) . . ?
O21A Eu1 O21B 145.59(13) . . ?
O21A Eu1 O21C 117.05(14) . . ?
O21A Eu1 C2A 18.47(13) . . ?
O31C Eu1 O31B 143.78(14) . . ?
O31C Eu1 O21B 83.93(14) . . ?
O31C Eu1 O21A 72.15(14) . . ?
O31C Eu1 O21C 71.86(14) . . ?
O31C Eu1 C2A 89.53(14) . . ?
O31D Eu1 O31B 110.97(15) . . ?
O31D Eu1 O21B 73.90(14) . . ?
O31D Eu1 O21A 79.71(14) . . ?
O31D Eu1 O31C 85.35(15) . . ?
O31D Eu1 O21C 144.09(14) . . ?
O31D Eu1 C2A 87.00(15) . . ?
O21C Eu1 O21B 76.35(14) . . ?
O21C Eu1 C2A 119.24(14) . . ?
O32A Na2 O3W 175.83(19) 7_566 . ?
O32A Na2 O31D 106.07(16) 7_566 . ?
O32A Na2 O1W 86.14(18) 7_566 . ?
O32A Na2 C31D 96.92(17) 7_566 . ?
O32D Na2 O32A 88.27(18) . 7_566 ?
O32D Na2 O3W 88.11(18) . . ?
O32D Na2 O31D 47.90(14) . . ?
O32D Na2 O1W 144.2(2) . . ?
O32D Na2 C31D 23.13(15) . . ?
O3W Na2 O31D 69.90(15) . . ?
O3W Na2 C31D 78.95(17) . . ?
O31D Na2 C31D 24.78(13) . . ?
O1W Na2 O3W 95.60(18) . . ?
O1W Na2 O31D 100.31(17) . . ?
O1W Na2 C31D 123.36(19) . . ?
O2W Na2 O32A 97.32(19) . 7_566 ?
O2W Na2 O32D 119.5(2) . . ?
O2W Na2 O3W 86.28(19) . . ?
O2W Na2 O31D 152.07(18) . . ?
O2W Na2 O1W 96.2(2) . . ?
O2W Na2 C31D 138.6(2) . . ?
C31B O31B Eu1 137.7(4) . . ?
C2B O21B Eu1 123.7(3) . . ?
C2D O21D Eu1 130.1(3) . . ?
C31A O31A Eu1 136.9(4) . . ?
C31A O32A Na2 116.1(4) . 7_565 ?
H10A O10W H10B 104.4 . . ?
C31D O32D Na2 109.7(4) . . ?
H7WA O7W H7WB 104.5 . . ?
Na2 O3W H3WA 108.3 . . ?
Na2 O3W H3WB 105.2 . . ?
H3WA O3W H3WB 104.4 . . ?
C2A O21A Eu1 124.6(3) . . ?
C31C O31C Eu1 139.8(4) . . ?
Eu1 O31D Na2 141.00(18) . . ?
C31D O31D Eu1 140.2(4) . . ?
C31D O31D Na2 78.8(3) . . ?
Na2 O1W H1WA 121.5 . . ?
Na2 O1W H1WB 106.5 . . ?
H1WA O1W H1WB 105.9 . . ?
C2C O21C Eu1 129.8(4) . . ?
H4WA O4W H4WB 104.6 . . ?
H9WA O9W H9WB 104.6 . . ?
H8WA O8W H8WB 109.7 . . ?
C2A N1A H1A 117.2 . . ?
C6A N1A C2A 125.4(5) . . ?
C6A N1A H1A 117.4 . . ?
C2D N1D H1D 117.2 . . ?
C6D N1D H1D 117.2 . . ?
C6D N1D C2D 125.6(5) . . ?
H5WA O5W H5WB 104.5 . . ?
C2C N1C H1C 117.9 . . ?
C6C N1C C2C 124.3(5) . . ?
C6C N1C H1C 117.8 . . ?
C6B N1B C2B 125.1(5) . . ?
C6B N1B H1B 117.5 . . ?
C2B N1B H1B 117.4 . . ?
Na2 O2W H2WA 148.7 . . ?
Na2 O2W H2WB 107.8 . . ?
H2WA O2W H2WB 103.0 . . ?
H6WA O6W H6WB 104.5 . . ?
H11A O11W H11B 104.5 . . ?
C2A C3A C31A 122.5(5) . . ?
C4A C3A C2A 118.2(5) . . ?
C4A C3A C31A 119.3(5) . . ?
O21A C2A Eu1 36.9(2) . . ?
O21A C2A N1A 117.2(5) . . ?
O21A C2A C3A 126.5(5) . . ?
N1A C2A Eu1 139.8(4) . . ?
N1A C2A C3A 116.4(5) . . ?
C3A C2A Eu1 96.7(3) . . ?
O21D C2D N1D 116.5(5) . . ?
O21D C2D C3D 127.0(5) . . ?
N1D C2D C3D 116.5(5) . . ?
O31A C31A C3A 118.6(5) . . ?
O32A C31A O31A 123.9(5) . . ?
O32A C31A C3A 117.5(5) . . ?
C3A C4A H4A 118.9 . . ?
C3A C4A C5A 122.3(6) . . ?
C5A C4A H4A 118.9 . . ?
N1B C6B C61B 115.9(6) . . ?
C5B C6B N1B 118.4(5) . . ?
C5B C6B C61B 125.7(6) . . ?
C3B C4B H4B 119.2 . . ?
C3B C4B C5B 121.7(6) . . ?
C5B C4B H4B 119.2 . . ?
C2D C3D C31D 121.4(5) . . ?
C4D C3D C2D 118.0(5) . . ?
C4D C3D C31D 120.6(5) . . ?
O31B C31B C3B 118.0(5) . . ?
O32B C31B O31B 124.7(5) . . ?
O32B C31B C3B 117.3(5) . . ?
C4B C3B C31B 119.3(5) . . ?
C4B C3B C2B 119.0(5) . . ?
C2B C3B C31B 121.7(5) . . ?
C4C C3C C2C 118.9(5) . . ?
C4C C3C C31C 119.6(5) . . ?
C2C C3C C31C 121.5(5) . . ?
O32D C31D Na2 47.2(3) . . ?
O32D C31D O31D 123.6(5) . . ?
O32D C31D C3D 117.6(5) . . ?
O31D C31D Na2 76.4(3) . . ?
O31D C31D C3D 118.9(5) . . ?
C3D C31D Na2 164.5(4) . . ?
C4A C5A H5A 120.4 . . ?
C6A C5A C4A 119.1(6) . . ?
C6A C5A H5A 120.4 . . ?
N1A C6A C61A 117.2(6) . . ?
C5A C6A N1A 118.5(5) . . ?
C5A C6A C61A 124.2(6) . . ?
C3C C4C H4C 118.9 . . ?
C3C C4C C5C 122.1(6) . . ?
C5C C4C H4C 118.9 . . ?
O21C C2C N1C 117.5(5) . . ?
O21C C2C C3C 126.0(5) . . ?
N1C C2C C3C 116.5(5) . . ?
O21B C2B N1B 117.5(5) . . ?
O21B C2B C3B 126.4(5) . . ?
N1B C2B C3B 116.2(5) . . ?
C6B C5B C4B 119.5(6) . . ?
C6B C5B H5B 120.2 . . ?
C4B C5B H5B 120.2 . . ?
N1D C6D C61D 116.7(6) . . ?
N1D C6D C5D 117.9(5) . . ?
C5D C6D C61D 125.3(6) . . ?
O31C C31C C3C 119.5(5) . . ?
O32C C31C O31C 124.2(6) . . ?
O32C C31C C3C 116.3(5) . . ?
C6D C61D H61A 109.5 . . ?
C6D C61D H61B 109.5 . . ?
C6D C61D H61C 109.5 . . ?
H61A C61D H61B 109.5 . . ?
H61A C61D H61C 109.5 . . ?
H61B C61D H61C 109.5 . . ?
C6B C61B H61D 109.5 . . ?
C6B C61B H61E 109.5 . . ?
C6B C61B H61F 109.5 . . ?
H61D C61B H61E 109.5 . . ?
H61D C61B H61F 109.5 . . ?
H61E C61B H61F 109.5 . . ?
N1C C6C C61C 117.1(6) . . ?
C5C C6C N1C 119.2(6) . . ?
C5C C6C C61C 123.7(6) . . ?
C6D C5D H5D 120.4 . . ?
C6D C5D C4D 119.2(6) . . ?
C4D C5D H5D 120.4 . . ?
C4C C5C H5C 120.6 . . ?
C6C C5C C4C 118.9(6) . . ?
C6C C5C H5C 120.6 . . ?
C6A C61A H61G 109.5 . . ?
C6A C61A H61H 109.5 . . ?
C6A C61A H61I 109.5 . . ?
H61G C61A H61H 109.5 . . ?
H61G C61A H61I 109.5 . . ?
H61H C61A H61I 109.5 . . ?
C3D C4D C5D 122.8(6) . . ?
C3D C4D H4D 118.6 . . ?
C5D C4D H4D 118.6 . . ?
C6C C61C H61J 109.5 . . ?
C6C C61C H61K 109.5 . . ?
C6C C61C H61L 109.5 . . ?
H61J C61C H61K 109.5 . . ?
H61J C61C H61L 109.5 . . ?
H61K C61C H61L 109.5 . . ?

loop_
_geom_bond_atom_site_label_1
_geom_bond_atom_site_label_2
_geom_bond_distance
_geom_bond_site_symmetry_2
_geom_bond_publ_flag
Eu1 O31B 2.389(4) . ?
Eu1 O21B 2.409(4) . ?
Eu1 O21D 2.327(4) . ?
Eu1 O31A 2.303(4) . ?
Eu1 O21A 2.386(4) . ?
Eu1 O31C 2.333(4) . ?
Eu1 O31D 2.329(4) . ?
Eu1 O21C 2.392(4) . ?
Eu1 C2A 3.270(5) . ?
Na2 O32A 2.377(5) 7_566 ?
Na2 O32D 2.318(5) . ?
Na2 O3W 2.456(5) . ?
Na2 O31D 2.950(5) . ?
Na2 O1W 2.385(5) . ?
Na2 O2W 2.311(6) . ?
Na2 C31D 2.976(6) . ?
O31B C31B 1.270(7) . ?
O32B C31B 1.250(7) . ?
O21B C2B 1.275(7) . ?
O21D C2D 1.282(7) . ?
O31A C31A 1.276(7) . ?
O32A C31A 1.247(7) . ?
O10W H10A 0.8693 . ?
O10W H10B 0.8712 . ?
O32D C31D 1.242(7) . ?
O7W H7WA 0.8700 . ?
O7W H7WB 0.8693 . ?
O3W H3WA 0.8720 . ?
O3W H3WB 0.8715 . ?
O21A C2A 1.259(6) . ?
O31C C31C 1.263(7) . ?
O31D C31D 1.272(7) . ?
O1W H1WA 0.8850 . ?
O1W H1WB 0.8732 . ?
O21C C2C 1.266(6) . ?
O4W H4WA 0.8696 . ?
O4W H4WB 0.8694 . ?
O32C C31C 1.259(7) . ?
O9W H9WA 0.8702 . ?
O9W H9WB 0.8690 . ?
O8W H8WA 0.8690 . ?
O8W H8WB 0.8698 . ?
N1A C2A 1.373(7) . ?
N1A C6A 1.361(7) . ?
N1A H1A 0.8900 . ?
N1D H1D 0.8800 . ?
N1D C2D 1.365(7) . ?
N1D C6D 1.364(7) . ?
O5W H5WA 0.8706 . ?
O5W H5WB 0.8699 . ?
N1C C2C 1.378(7) . ?
N1C C6C 1.364(7) . ?
N1C H1C 0.8905 . ?
N1B C6B 1.364(8) . ?
N1B C2B 1.375(7) . ?
N1B H1B 0.8899 . ?
O2W H2WA 0.8880 . ?
O2W H2WB 0.8877 . ?
O6W H6WA 0.8692 . ?
O6W H6WB 0.8703 . ?
O11W H11A 0.8694 . ?
O11W H11B 0.8695 . ?
C3A C2A 1.432(8) . ?
C3A C31A 1.500(8) . ?
C3A C4A 1.374(8) . ?
C2D C3D 1.434(8) . ?
C4A H4A 0.9500 . ?
C4A C5A 1.410(9) . ?
C6B C5B 1.354(9) . ?
C6B C61B 1.495(8) . ?
C4B H4B 0.9500 . ?
C4B C3B 1.368(8) . ?
C4B C5B 1.407(8) . ?
C3D C31D 1.503(8) . ?
C3D C4D 1.367(8) . ?
C31B C3B 1.507(8) . ?
C3B C2B 1.426(8) . ?
C3C C4C 1.374(8) . ?
C3C C2C 1.423(8) . ?
C3C C31C 1.504(8) . ?
C5A H5A 0.9500 . ?
C5A C6A 1.355(9) . ?
C6A C61A 1.495(8) . ?
C4C H4C 0.9500 . ?
C4C C5C 1.396(9) . ?
C5B H5B 0.9500 . ?
C6D C61D 1.493(8) . ?
C6D C5D 1.364(9) . ?
C61D H61A 0.9800 . ?
C61D H61B 0.9800 . ?
C61D H61C 0.9800 . ?
C61B H61D 0.9800 . ?
C61B H61E 0.9800 . ?
C61B H61F 0.9800 . ?
C6C C5C 1.364(10) . ?
C6C C61C 1.499(9) . ?
C5D H5D 0.9500 . ?
C5D C4D 1.399(9) . ?
C5C H5C 0.9500 . ?
C61A H61G 0.9800 . ?
C61A H61H 0.9800 . ?
C61A H61I 0.9800 . ?
C4D H4D 0.9500 . ?
C61C H61J 0.9800 . ?
C61C H61K 0.9800 . ?
C61C H61L 0.9800 . ?

loop_
_geom_torsion_atom_site_label_1
_geom_torsion_atom_site_label_2
_geom_torsion_atom_site_label_3
_geom_torsion_atom_site_label_4
_geom_torsion
_geom_torsion_site_symmetry_1
_geom_torsion_site_symmetry_2
_geom_torsion_site_symmetry_3
_geom_torsion_site_symmetry_4
_geom_torsion_publ_flag
Eu1 O31B C31B O32B 178.8(4) . . . . ?
Eu1 O31B C31B C3B -0.8(9) . . . . ?
Eu1 O21B C2B N1B -135.3(4) . . . . ?
Eu1 O21B C2B C3B 46.1(7) . . . . ?
Eu1 O21D C2D N1D -146.4(4) . . . . ?
Eu1 O21D C2D C3D 33.9(8) . . . . ?
Eu1 O31A C31A O32A 158.0(4) . . . . ?
Eu1 O31A C31A C3A -21.1(8) . . . . ?
Eu1 O21A C2A N1A -138.3(4) . . . . ?
Eu1 O21A C2A C3A 42.1(8) . . . . ?
Eu1 O31C C31C O32C -176.5(4) . . . . ?
Eu1 O31C C31C C3C 4.4(9) . . . . ?
Eu1 O31D C31D Na2 178.2(5) . . . . ?
Eu1 O31D C31D O32D -179.5(4) . . . . ?
Eu1 O31D C31D C3D 1.0(9) . . . . ?
Eu1 O21C C2C N1C -146.7(4) . . . . ?
Eu1 O21C C2C C3C 33.3(8) . . . . ?
Na2 O32A C31A O31A -30.8(7) 7_565 . . . ?
Na2 O32A C31A C3A 148.4(4) 7_565 . . . ?
Na2 O32D C31D O31D -3.0(7) . . . . ?
Na2 O32D C31D C3D 176.5(4) . . . . ?
Na2 O31D C31D O32D 2.2(5) . . . . ?
Na2 O31D C31D C3D -177.3(5) . . . . ?
O31B C31B C3B C4B 155.0(5) . . . . ?
O31B C31B C3B C2B -24.6(8) . . . . ?
O32B C31B C3B C4B -24.5(8) . . . . ?
O32B C31B C3B C2B 155.8(5) . . . . ?
O21D C2D C3D C31D -1.6(9) . . . . ?
O21D C2D C3D C4D 177.9(6) . . . . ?
N1D C2D C3D C31D 178.6(5) . . . . ?
N1D C2D C3D C4D -1.8(8) . . . . ?
N1D C6D C5D C4D 0.1(10) . . . . ?
N1C C6C C5C C4C 1.7(10) . . . . ?
N1B C6B C5B C4B 1.3(9) . . . . ?
C3A C4A C5A C6A -0.8(10) . . . . ?
C2A N1A C6A C5A 2.1(9) . . . . ?
C2A N1A C6A C61A -175.6(6) . . . . ?
C2A C3A C31A O31A -8.2(8) . . . . ?
C2A C3A C31A O32A 172.6(5) . . . . ?
C2A C3A C4A C5A 2.4(9) . . . . ?
C2D N1D C6D C61D -176.9(6) . . . . ?
C2D N1D C6D C5D 0.7(9) . . . . ?
C2D C3D C31D Na2 174.1(12) . . . . ?
C2D C3D C31D O32D 164.6(5) . . . . ?
C2D C3D C31D O31D -15.9(8) . . . . ?
C2D C3D C4D C5D 2.7(10) . . . . ?
C31A C3A C2A Eu1 18.6(6) . . . . ?
C31A C3A C2A O21A -5.4(9) . . . . ?
C31A C3A C2A N1A 175.0(5) . . . . ?
C31A C3A C4A C5A -174.5(5) . . . . ?
C4A C3A C2A Eu1 -158.3(5) . . . . ?
C4A C3A C2A O21A 177.8(5) . . . . ?
C4A C3A C2A N1A -1.8(8) . . . . ?
C4A C3A C31A O31A 168.6(5) . . . . ?
C4A C3A C31A O32A -10.6(8) . . . . ?
C4A C5A C6A N1A -1.4(9) . . . . ?
C4A C5A C6A C61A 176.1(6) . . . . ?
C6B N1B C2B O21B 178.0(5) . . . . ?
C6B N1B C2B C3B -3.1(8) . . . . ?
C4B C3B C2B O21B -179.5(5) . . . . ?
C4B C3B C2B N1B 1.8(8) . . . . ?
C31B C3B C2B O21B 0.2(9) . . . . ?
C31B C3B C2B N1B -178.5(5) . . . . ?
C3B C4B C5B C6B -2.5(9) . . . . ?
C3C C4C C5C C6C -2.3(10) . . . . ?
C31D C3D C4D C5D -177.7(6) . . . . ?
C6A N1A C2A Eu1 141.7(5) . . . . ?
C6A N1A C2A O21A 180.0(5) . . . . ?
C6A N1A C2A C3A -0.4(8) . . . . ?
C4C C3C C2C O21C -177.6(6) . . . . ?
C4C C3C C2C N1C 2.4(8) . . . . ?
C4C C3C C31C O31C 158.4(6) . . . . ?
C4C C3C C31C O32C -20.8(8) . . . . ?
C2C N1C C6C C5C 1.1(9) . . . . ?
C2C N1C C6C C61C -179.5(5) . . . . ?
C2C C3C C4C C5C 0.2(10) . . . . ?
C2C C3C C31C O31C -22.2(8) . . . . ?
C2C C3C C31C O32C 158.6(6) . . . . ?
C2B N1B C6B C5B 1.6(9) . . . . ?
C2B N1B C6B C61B -177.5(6) . . . . ?
C5B C4B C3B C31B -178.8(5) . . . . ?
C5B C4B C3B C2B 0.9(9) . . . . ?
C6D N1D C2D O21D -179.6(5) . . . . ?
C6D N1D C2D C3D 0.1(8) . . . . ?
C6D C5D C4D C3D -1.9(11) . . . . ?
C31C C3C C4C C5C 179.6(6) . . . . ?
C31C C3C C2C O21C 3.0(9) . . . . ?
C31C C3C C2C N1C -177.0(5) . . . . ?
C61D C6D C5D C4D 177.5(7) . . . . ?
C61B C6B C5B C4B -179.7(6) . . . . ?
C6C N1C C2C O21C 176.9(5) . . . . ?
C6C N1C C2C C3C -3.1(8) . . . . ?
C4D C3D C31D Na2 -5.4(19) . . . . ?
C4D C3D C31D O32D -14.9(9) . . . . ?
C4D C3D C31D O31D 164.6(6) . . . . ?
C61C C6C C5C C4C -177.7(6) . . . . ?
